data_7023152
loop_
_publ_author_name
'Sun, Zhong'
'Wang, Hui'
'Zhang, Ying'
'Li, Jingshuang'
'Zhao, Yang'
'Jiang, Wuning'
'Wang, Li'

_publ_section_title
;
 One-dimensional infinite chain structures of [Al2(OH)4(H2O)4]X2 (X = I,
 Br, Cl): an aggregate of Al2 species and a precursor of Al(OH)3.
;
_journal_issue 36
_journal_name_full 'Dalton transactions (Cambridge, England : 2003)'
_journal_page_first 12956
_journal_page_last 12964
_journal_paper_doi 10.1039/c3dt50811k
_journal_volume 42
_journal_year 2013
_chemical_formula_moiety 'Al H6 O4, I'
_chemical_formula_sum 'Al H6 I O4'
_chemical_formula_weight 223.93
_chemical_name_common 'polyaluminum iodide'
_chemical_name_systematic 'polyaluminum iodide'
_space_group_IT_number 15
_symmetry_cell_setting monoclinic
_symmetry_space_group_name_Hall '-C 2yc'
_symmetry_space_group_name_H-M 'C 1 2/c 1'
_atom_sites_solution_hydrogens mixed
_atom_sites_solution_primary Patterson
_atom_sites_solution_secondary difmap
_audit_creation_method SHELXL-97
_cell_angle_alpha 90.00
_cell_angle_beta 121.962(3)
_cell_angle_gamma 90.00
_cell_formula_units_Z 4
_cell_length_a 9.5813(5)
_cell_length_b 13.7150(7)
_cell_length_c 5.1668(3)
_cell_measurement_reflns_used 432
_cell_measurement_temperature 296(2)
_cell_measurement_theta_max 59.97
_cell_measurement_theta_min 6.32
_cell_volume 576.03(6)
_computing_cell_refinement 'PANalytical HighScore Plus'
_computing_data_collection 'Rigaku DMAX-2500'
_computing_data_reduction 'Le Bail'
_computing_molecular_graphics 'Bruker SHELXTL'
_computing_publication_material 'Bruker SHELXTL'
_computing_structure_refinement 'SHELXL-97 (Sheldrick, 2008)'
_computing_structure_solution 'SHELXS-97 (Sheldrick, 2008)'
_diffrn_ambient_temperature 296(2)
_diffrn_measured_fraction_theta_full 1.000
_diffrn_measured_fraction_theta_max 1.000
_diffrn_measurement_device_type diffractometer
_diffrn_measurement_method '2Theta/Theta scans'
_diffrn_radiation_monochromator fixed
_diffrn_radiation_source 'anode rotated X-ray tube'
_diffrn_radiation_type CuK\a1
_diffrn_radiation_wavelength 1.54060
_diffrn_reflns_av_R_equivalents 0.0000
_diffrn_reflns_av_sigmaI/netI 0.0155
_diffrn_reflns_limit_h_max 10
_diffrn_reflns_limit_h_min 0
_diffrn_reflns_limit_k_max 15
_diffrn_reflns_limit_k_min 0
_diffrn_reflns_limit_l_max 4
_diffrn_reflns_limit_l_min -5
_diffrn_reflns_number 459
_diffrn_reflns_theta_full 59.97
_diffrn_reflns_theta_max 59.97
_diffrn_reflns_theta_min 6.32
_exptl_absorpt_coefficient_mu 44.540
_exptl_absorpt_correction_T_max 0.6643
_exptl_absorpt_correction_T_min 0.6643
_exptl_absorpt_correction_type empirical
_exptl_absorpt_process_details 'PANalytical HighScore Plus'
_exptl_crystal_colour brown
_exptl_crystal_density_diffrn 2.582
_exptl_crystal_density_meas 2.52
_exptl_crystal_density_method pycnometer
_exptl_crystal_description powder
_exptl_crystal_F_000 416
_exptl_crystal_size_max 0.01
_exptl_crystal_size_mid 0.01
_exptl_crystal_size_min 0.01
_refine_diff_density_max 0.377
_refine_diff_density_min -0.436
_refine_diff_density_rms 0.101
_refine_ls_extinction_method none
_refine_ls_goodness_of_fit_ref 1.073
_refine_ls_hydrogen_treatment mixed
_refine_ls_matrix_type full
_refine_ls_number_parameters 35
_refine_ls_number_reflns 435
_refine_ls_number_restraints 3
_refine_ls_restrained_S_all 1.069
_refine_ls_R_factor_all 0.0170
_refine_ls_R_factor_gt 0.0169
_refine_ls_shift/su_max 0.001
_refine_ls_shift/su_mean 0.000
_refine_ls_structure_factor_coef Fsqd
_refine_ls_weighting_details 'calc w=1/[\s^2^(Fo^2^)+(0.0400P)^2^+0.3333P] where P=(Fo^2^+2Fc^2^)/3'
_refine_ls_weighting_scheme calc
_refine_ls_wR_factor_gt 0.0504
_refine_ls_wR_factor_ref 0.0505
_reflns_number_gt 432
_reflns_number_total 435
_reflns_threshold_expression >2sigma(I)
_cod_data_source_file c3dt50811k.cif
_cod_data_source_block AlH6O4I
_cod_depositor_comments
;
The following automatic conversions were performed:

'_symmetry_cell_setting' value 'Monoclinic' changed to 'monoclinic'
according to /home/saulius/struct/CIF-dictionaries/cif_core.dic
dictionary named 'cif_core.dic' version 2.4.2 from 2011-04-26.

Automatic conversion script
Id: cif_fix_values 1891 2012-01-12 08:04:46Z andrius 

The following automatic conversions were performed:

'_atom_sites_solution_hydrogens' value 'difmap & geom' was changed to
'mixed'.

Automatic conversion script
Id: cif_fix_values 6452 2018-10-05 10:23:21Z andrius 
;
_cod_original_cell_volume 576.02(5)
_cod_original_sg_symbol_H-M 'C 2/c'
_cod_database_code 7023152

loop_
_symmetry_equiv_pos_as_xyz
'x, y, z'
'-x, y, -z+1/2'
'x+1/2, y+1/2, z'
'-x+1/2, y+1/2, -z+1/2'
'-x, -y, -z'
'x, -y, z-1/2'
'-x+1/2, -y+1/2, -z'
'x+1/2, -y+1/2, z-1/2'

loop_
_atom_site_label
_atom_site_type_symbol
_atom_site_fract_x
_atom_site_fract_y
_atom_site_fract_z
_atom_site_U_iso_or_equiv
_atom_site_adp_type
_atom_site_occupancy
_atom_site_symmetry_multiplicity
_atom_site_calc_flag
_atom_site_refinement_flags
I I 0.0000 0.651137(15) 0.7500 0.02438(19) Uani 1 2 d S
Al Al 0.5000 0.44817(11) 0.2500 0.0328(3) Uani 1 2 d S
O1 O 0.6205(3) 0.53770(14) 0.1764(5) 0.0448(5) Uani 1 1 d .
H1 H 0.7066 0.5649 0.3014 0.054 Uiso 1 1 calc R
O2 O 0.3589(4) 0.34843(10) 0.2308(7) 0.0332(7) Uani 1 1 d D
H2A H 0.273(3) 0.3538(15) 0.230(10) 0.040 Uiso 1 1 d D
H2B H 0.387(3) 0.2913(6) 0.273(7) 0.040 Uiso 1 1 d D

loop_
_atom_site_aniso_label
_atom_site_aniso_U_11
_atom_site_aniso_U_22
_atom_site_aniso_U_33
_atom_site_aniso_U_23
_atom_site_aniso_U_13
_atom_site_aniso_U_12
I 0.0242(3) 0.0258(3) 0.0222(3) 0.000 0.0117(2) 0.000
Al 0.0320(8) 0.0348(8) 0.0312(8) 0.000 0.0164(6) 0.000
O1 0.0457(13) 0.0450(12) 0.0433(13) 0.0018(8) 0.0232(11) 0.0019(8)
O2 0.0342(17) 0.0345(16) 0.0294(17) -0.0010(6) 0.0158(14) -0.0022(6)

loop_
_atom_type_symbol
_atom_type_description
_atom_type_scat_dispersion_real
_atom_type_scat_dispersion_imag
_atom_type_scat_source
Al Al 0.2130 0.2455 'International Tables Vol C Tables 4.2.6.8 and 6.1.1.4'
H H 0.0000 0.0000 'International Tables Vol C Tables 4.2.6.8 and 6.1.1.4'
I I -0.3257 6.8362 'International Tables Vol C Tables 4.2.6.8 and 6.1.1.4'
O O 0.0492 0.0322 'International Tables Vol C Tables 4.2.6.8 and 6.1.1.4'

loop_
_geom_angle_atom_site_label_1
_geom_angle_atom_site_label_2
_geom_angle_atom_site_label_3
_geom_angle
_geom_angle_site_symmetry_1
_geom_angle_site_symmetry_3
O1 Al O1 97.23(14) 2_655 .
O1 Al O1 75.79(12) 2_655 6_566
O1 Al O1 96.27(10) . 6_566
O1 Al O1 96.27(10) 2_655 5_665
O1 Al O1 75.79(12) . 5_665
O1 Al O1 168.16(15) 6_566 5_665
O1 Al O2 89.10(11) 2_655 .
O1 Al O2 166.73(12) . .
O1 Al O2 96.59(12) 6_566 .
O1 Al O2 91.99(12) 5_665 .
O1 Al O2 166.73(12) 2_655 2_655
O1 Al O2 89.10(11) . 2_655
O1 Al O2 91.99(12) 6_566 2_655
O1 Al O2 96.59(12) 5_665 2_655
O2 Al O2 87.19(17) . 2_655
O1 Al Al 38.15(8) 2_655 5_666
O1 Al Al 98.56(9) . 5_666
O1 Al Al 37.63(7) 6_566 5_666
O1 Al Al 133.83(9) 5_665 5_666
O2 Al Al 93.62(9) . 5_666
O2 Al Al 129.43(10) 2_655 5_666
O1 Al Al 98.56(9) 2_655 5_665
O1 Al Al 38.15(8) . 5_665
O1 Al Al 133.83(9) 6_566 5_665
O1 Al Al 37.63(7) 5_665 5_665
O2 Al Al 129.43(10) . 5_665
O2 Al Al 93.62(9) 2_655 5_665
Al Al Al 122.35(10) 5_666 5_665
Al O1 Al 104.21(12) . 5_665
Al O1 H1 127.9 . .
Al O1 H1 127.9 5_665 .
Al O2 H2A 128.3(15) . .
Al O2 H2B 123.5(15) . .
H2A O2 H2B 106(3) . .

loop_
_geom_bond_atom_site_label_1
_geom_bond_atom_site_label_2
_geom_bond_distance
_geom_bond_site_symmetry_2
Al O1 1.857(2) 2_655
Al O1 1.857(2) .
Al O1 1.879(2) 6_566
Al O1 1.879(2) 5_665
Al O2 1.889(3) .
Al O2 1.889(3) 2_655
Al Al 2.9488(14) 5_666
Al Al 2.9488(14) 5_665
O1 Al 1.879(2) 5_665
O1 H1 0.8200 .
O2 H2A 0.8199(11) .
O2 H2B 0.8199(10) .

loop_
_geom_torsion_atom_site_label_1
_geom_torsion_atom_site_label_2
_geom_torsion_atom_site_label_3
_geom_torsion_atom_site_label_4
_geom_torsion
_geom_torsion_site_symmetry_1
_geom_torsion_site_symmetry_4
O1 Al O1 Al -94.67(11) 2_655 5_665
O1 Al O1 Al -171.07(11) 6_566 5_665
O1 Al O1 Al 0.0 5_665 5_665
O2 Al O1 Al 23.3(5) . 5_665
O2 Al O1 Al 97.02(13) 2_655 5_665
Al Al O1 Al -133.18(9) 5_666 5_665
